data_4028660
loop_
_publ_author_name
'Yan He'
'Xinying Zhang'
'Nana Shen'
'Xuesen Fan'

_publ_section_title
;
 Tunable Synthesis of 3-Acyl-2-naphthols and 3-Substituted Isocoumarins
 via Jones Reagent Promoted Cascade Reactions of
 2-(4-Hydroxy-but-1-ynyl)benzaldehydes
;
_journal_name_full 'Journal of Organic Chemistry'
_journal_page_first 10178
_journal_page_last 10191
_journal_paper_doi 10.1021/jo401502k
_journal_volume 78
_journal_year 2013
_chemical_formula_sum 'C17 H11 F O2'
_chemical_formula_weight 266.26
_chemical_name_systematic
;

 ?

;
_space_group_IT_number 14
_symmetry_cell_setting monoclinic
_symmetry_space_group_name_Hall '-P 2ybc'
_symmetry_space_group_name_H-M 'P 1 21/c 1'
_atom_sites_solution_hydrogens geom
_atom_sites_solution_primary direct
_atom_sites_solution_secondary difmap
_audit_creation_method SHELXL-97
_cell_angle_alpha 90.00
_cell_angle_beta 99.922(2)
_cell_angle_gamma 90.00
_cell_formula_units_Z 4
_cell_length_a 16.964(3)
_cell_length_b 5.8359(10)
_cell_length_c 12.553(2)
_cell_measurement_reflns_used 1745
_cell_measurement_temperature 296(2)
_cell_measurement_theta_max 23.83
_cell_measurement_theta_min 2.44
_cell_volume 1224.2(4)
_computing_cell_refinement 'Bruker SMART'
_computing_data_collection 'Bruker SMART'
_computing_data_reduction 'Bruker SAINT'
_computing_molecular_graphics 'Bruker SHELXTL'
_computing_publication_material 'Bruker SHELXTL'
_computing_structure_refinement 'SHELXL-97 (Sheldrick, 1997)'
_computing_structure_solution 'SHELXS-97 (Sheldrick, 1990)'
_diffrn_ambient_temperature 296(2)
_diffrn_measured_fraction_theta_full 0.990
_diffrn_measured_fraction_theta_max 0.990
_diffrn_measurement_device_type 'CCD area detector'
_diffrn_measurement_method 'phi and omega scans'
_diffrn_radiation_monochromator graphite
_diffrn_radiation_source 'fine-focus sealed tube'
_diffrn_radiation_type MoK\a
_diffrn_radiation_wavelength 0.71073
_diffrn_reflns_av_R_equivalents 0.0261
_diffrn_reflns_av_sigmaI/netI 0.0259
_diffrn_reflns_limit_h_max 20
_diffrn_reflns_limit_h_min -20
_diffrn_reflns_limit_k_max 7
_diffrn_reflns_limit_k_min -7
_diffrn_reflns_limit_l_max 15
_diffrn_reflns_limit_l_min -15
_diffrn_reflns_number 7490
_diffrn_reflns_theta_full 25.49
_diffrn_reflns_theta_max 25.49
_diffrn_reflns_theta_min 2.44
_diffrn_standards_number 0
_exptl_absorpt_coefficient_mu 0.104
_exptl_absorpt_correction_T_max 0.9845
_exptl_absorpt_correction_T_min 0.9744
_exptl_absorpt_correction_type multi-scan
_exptl_absorpt_process_details sadabs
_exptl_crystal_colour yellow
_exptl_crystal_density_diffrn 1.445
_exptl_crystal_description block
_exptl_crystal_F_000 552
_exptl_crystal_size_max 0.25
_exptl_crystal_size_mid 0.17
_exptl_crystal_size_min 0.15
_refine_diff_density_max 0.115
_refine_diff_density_min -0.154
_refine_diff_density_rms 0.036
_refine_ls_extinction_method none
_refine_ls_goodness_of_fit_ref 1.043
_refine_ls_hydrogen_treatment constr
_refine_ls_matrix_type full
_refine_ls_number_parameters 182
_refine_ls_number_reflns 2252
_refine_ls_number_restraints 0
_refine_ls_restrained_S_all 1.043
_refine_ls_R_factor_all 0.0577
_refine_ls_R_factor_gt 0.0382
_refine_ls_shift/su_max 0.000
_refine_ls_shift/su_mean 0.000
_refine_ls_structure_factor_coef Fsqd
_refine_ls_weighting_details 'calc w=1/[\s^2^(Fo^2^)+(0.0420P)^2^+0.2246P] where P=(Fo^2^+2Fc^2^)/3'
_refine_ls_weighting_scheme calc
_refine_ls_wR_factor_gt 0.0859
_refine_ls_wR_factor_ref 0.0979
_reflns_number_gt 1655
_reflns_number_total 2252
_reflns_threshold_expression >2sigma(I)
_cod_data_source_file jo401502k_si_002.cif
_cod_data_source_block bbnb
_cod_original_cell_volume 1224.2(3)
_cod_database_code 4028660

loop_
_symmetry_equiv_pos_as_xyz
'x, y, z'
'-x, y+1/2, -z+1/2'
'-x, -y, -z'
'x, -y-1/2, z-1/2'

loop_
_atom_site_label
_atom_site_type_symbol
_atom_site_fract_x
_atom_site_fract_y
_atom_site_fract_z
_atom_site_U_iso_or_equiv
_atom_site_adp_type
_atom_site_occupancy
_atom_site_symmetry_multiplicity
_atom_site_calc_flag
_atom_site_refinement_flags
C1 C 0.34357(10) 0.8484(3) 0.49846(13) 0.0440(4) Uani 1 1 d .
H1 H 0.3634 0.8304 0.4344 0.053 Uiso 1 1 calc R
C2 C 0.28759(10) 0.6985(3) 0.52239(12) 0.0399(4) Uani 1 1 d .
C3 C 0.25359(9) 0.7288(3) 0.61855(12) 0.0361(4) Uani 1 1 d .
C4 C 0.28268(9) 0.9038(3) 0.68814(12) 0.0377(4) Uani 1 1 d .
H4 H 0.2622 0.9216 0.7517 0.045 Uiso 1 1 calc R
C5 C 0.34189(9) 1.0558(3) 0.66671(13) 0.0379(4) Uani 1 1 d .
C6 C 0.37118(10) 1.2346(3) 0.73852(14) 0.0458(4) Uani 1 1 d .
H6 H 0.3514 1.2519 0.8027 0.055 Uiso 1 1 calc R
C7 C 0.42780(11) 1.3815(3) 0.71519(15) 0.0520(5) Uani 1 1 d .
H7 H 0.4468 1.4980 0.7634 0.062 Uiso 1 1 calc R
C8 C 0.45770(11) 1.3572(3) 0.61793(15) 0.0527(5) Uani 1 1 d .
H8 H 0.4965 1.4583 0.6022 0.063 Uiso 1 1 calc R
C9 C 0.43066(10) 1.1880(3) 0.54697(14) 0.0482(5) Uani 1 1 d .
H9 H 0.4510 1.1756 0.4830 0.058 Uiso 1 1 calc R
C10 C 0.37207(9) 1.0297(3) 0.56846(13) 0.0397(4) Uani 1 1 d .
C11 C 0.19359(10) 0.5679(3) 0.64587(13) 0.0399(4) Uani 1 1 d .
C12 C 0.14936(9) 0.6222(3) 0.73568(12) 0.0365(4) Uani 1 1 d .
C13 C 0.14735(10) 0.4598(3) 0.81570(14) 0.0446(4) Uani 1 1 d .
H13 H 0.1736 0.3207 0.8126 0.053 Uiso 1 1 calc R
C14 C 0.10687(11) 0.5021(3) 0.89970(14) 0.0483(5) Uani 1 1 d .
H14 H 0.1066 0.3952 0.9546 0.058 Uiso 1 1 calc R
C15 C 0.06710(10) 0.7059(3) 0.90017(14) 0.0443(4) Uani 1 1 d .
C16 C 0.06569(10) 0.8692(3) 0.82168(14) 0.0437(4) Uani 1 1 d .
H16 H 0.0367 1.0041 0.8235 0.052 Uiso 1 1 calc R
C17 C 0.10862(10) 0.8275(3) 0.73963(13) 0.0406(4) Uani 1 1 d .
H17 H 0.1102 0.9378 0.6866 0.049 Uiso 1 1 calc R
F1 F 0.02706(7) 0.7487(2) 0.98288(9) 0.0677(4) Uani 1 1 d .
O1 O 0.26447(8) 0.5213(2) 0.45447(9) 0.0537(4) Uani 1 1 d .
H1A H 0.2360 0.4341 0.4823 0.081 Uiso 1 1 calc R
O2 O 0.17952(8) 0.3849(2) 0.59676(10) 0.0562(4) Uani 1 1 d .

loop_
_atom_site_aniso_label
_atom_site_aniso_U_11
_atom_site_aniso_U_22
_atom_site_aniso_U_33
_atom_site_aniso_U_23
_atom_site_aniso_U_13
_atom_site_aniso_U_12
C1 0.0464(10) 0.0553(11) 0.0321(9) 0.0005(8) 0.0120(8) 0.0037(8)
C2 0.0429(10) 0.0433(9) 0.0323(9) -0.0038(7) 0.0034(7) 0.0052(8)
C3 0.0367(9) 0.0378(9) 0.0338(9) 0.0012(7) 0.0057(7) 0.0039(7)
C4 0.0391(9) 0.0419(9) 0.0327(8) -0.0004(7) 0.0075(7) 0.0027(7)
C5 0.0366(9) 0.0399(9) 0.0370(9) 0.0024(7) 0.0057(7) 0.0028(7)
C6 0.0462(11) 0.0476(10) 0.0436(10) -0.0037(8) 0.0082(8) -0.0019(8)
C7 0.0504(11) 0.0467(10) 0.0571(12) -0.0018(9) 0.0039(9) -0.0075(9)
C8 0.0457(11) 0.0513(11) 0.0608(12) 0.0149(9) 0.0083(9) -0.0075(9)
C9 0.0462(11) 0.0551(11) 0.0448(10) 0.0138(9) 0.0119(8) 0.0015(9)
C10 0.0387(9) 0.0437(9) 0.0369(9) 0.0081(7) 0.0067(7) 0.0063(8)
C11 0.0416(10) 0.0379(9) 0.0385(9) -0.0025(7) 0.0024(8) 0.0023(7)
C12 0.0346(9) 0.0357(9) 0.0385(9) 0.0003(7) 0.0042(7) -0.0046(7)
C13 0.0444(10) 0.0365(9) 0.0533(11) 0.0037(8) 0.0096(9) 0.0008(8)
C14 0.0525(11) 0.0455(10) 0.0479(10) 0.0109(8) 0.0113(9) -0.0054(9)
C15 0.0420(10) 0.0498(10) 0.0434(10) -0.0040(8) 0.0141(8) -0.0085(8)
C16 0.0404(10) 0.0385(9) 0.0528(11) -0.0007(8) 0.0101(8) 0.0017(7)
C17 0.0425(10) 0.0366(9) 0.0425(10) 0.0045(7) 0.0068(8) -0.0022(7)
F1 0.0773(8) 0.0730(8) 0.0621(7) -0.0030(6) 0.0382(6) -0.0029(6)
O1 0.0621(9) 0.0576(8) 0.0426(7) -0.0155(6) 0.0128(6) -0.0053(6)
O2 0.0630(9) 0.0454(7) 0.0624(8) -0.0153(6) 0.0169(7) -0.0092(6)

loop_
_atom_type_symbol
_atom_type_description
_atom_type_scat_dispersion_real
_atom_type_scat_dispersion_imag
_atom_type_scat_source
C C 0.0033 0.0016 'International Tables Vol C Tables 4.2.6.8 and 6.1.1.4'
H H 0.0000 0.0000 'International Tables Vol C Tables 4.2.6.8 and 6.1.1.4'
O O 0.0106 0.0060 'International Tables Vol C Tables 4.2.6.8 and 6.1.1.4'
F F 0.0171 0.0103 'International Tables Vol C Tables 4.2.6.8 and 6.1.1.4'

loop_
_geom_angle_atom_site_label_1
_geom_angle_atom_site_label_2
_geom_angle_atom_site_label_3
_geom_angle
C2 C1 C10 121.53(15)
C2 C1 H1 119.2
C10 C1 H1 119.2
O1 C2 C1 119.25(14)
O1 C2 C3 120.57(15)
C1 C2 C3 120.18(15)
C4 C3 C2 118.17(14)
C4 C3 C11 120.84(14)
C2 C3 C11 120.85(14)
C3 C4 C5 122.52(14)
C3 C4 H4 118.7
C5 C4 H4 118.7
C4 C5 C6 122.04(14)
C4 C5 C10 118.43(15)
C6 C5 C10 119.53(15)
C7 C6 C5 120.90(16)
C7 C6 H6 119.5
C5 C6 H6 119.5
C6 C7 C8 119.86(17)
C6 C7 H7 120.1
C8 C7 H7 120.1
C9 C8 C7 120.77(17)
C9 C8 H8 119.6
C7 C8 H8 119.6
C8 C9 C10 121.27(16)
C8 C9 H9 119.4
C10 C9 H9 119.4
C1 C10 C9 123.27(15)
C1 C10 C5 119.05(15)
C9 C10 C5 117.67(16)
O2 C11 C3 121.22(14)
O2 C11 C12 118.79(15)
C3 C11 C12 119.98(14)
C13 C12 C17 119.33(15)
C13 C12 C11 118.73(14)
C17 C12 C11 121.91(14)
C14 C13 C12 120.70(16)
C14 C13 H13 119.7
C12 C13 H13 119.7
C15 C14 C13 118.09(16)
C15 C14 H14 121.0
C13 C14 H14 121.0
F1 C15 C16 118.26(16)
F1 C15 C14 118.37(15)
C16 C15 C14 123.37(16)
C15 C16 C17 117.91(16)
C15 C16 H16 121.0
C17 C16 H16 121.0
C16 C17 C12 120.55(15)
C16 C17 H17 119.7
C12 C17 H17 119.7
C2 O1 H1A 109.5

loop_
_geom_bond_atom_site_label_1
_geom_bond_atom_site_label_2
_geom_bond_distance
C1 C2 1.362(2)
C1 C10 1.407(2)
C1 H1 0.9300
C2 O1 1.3545(18)
C2 C3 1.436(2)
C3 C4 1.379(2)
C3 C11 1.468(2)
C4 C5 1.400(2)
C4 H4 0.9300
C5 C6 1.412(2)
C5 C10 1.423(2)
C6 C7 1.356(2)
C6 H6 0.9300
C7 C8 1.408(2)
C7 H7 0.9300
C8 C9 1.356(2)
C8 H8 0.9300
C9 C10 1.416(2)
C9 H9 0.9300
C11 O2 1.2353(19)
C11 C12 1.492(2)
C12 C13 1.386(2)
C12 C17 1.388(2)
C13 C14 1.376(2)
C13 H13 0.9300
C14 C15 1.368(2)
C14 H14 0.9300
C15 F1 1.3581(18)
C15 C16 1.368(2)
C16 C17 1.382(2)
C16 H16 0.9300
C17 H17 0.9300
O1 H1A 0.8200

loop_
_geom_hbond_atom_site_label_D
_geom_hbond_atom_site_label_H
_geom_hbond_atom_site_label_A
_geom_hbond_distance_DH
_geom_hbond_distance_HA
_geom_hbond_distance_DA
_geom_hbond_angle_DHA
O1 H1A O2 0.82 1.88 2.6055(17) 146.6

loop_
_geom_torsion_atom_site_label_1
_geom_torsion_atom_site_label_2
_geom_torsion_atom_site_label_3
_geom_torsion_atom_site_label_4
_geom_torsion
C10 C1 C2 O1 -177.34(15)
C10 C1 C2 C3 2.7(2)
O1 C2 C3 C4 176.19(14)
C1 C2 C3 C4 -3.9(2)
O1 C2 C3 C11 0.5(2)
C1 C2 C3 C11 -179.58(15)
C2 C3 C4 C5 2.0(2)
C11 C3 C4 C5 177.73(15)
C3 C4 C5 C6 179.92(15)
C3 C4 C5 C10 1.0(2)
C4 C5 C6 C7 -179.10(16)
C10 C5 C6 C7 -0.1(3)
C5 C6 C7 C8 0.4(3)
C6 C7 C8 C9 -0.1(3)
C7 C8 C9 C10 -0.4(3)
C2 C1 C10 C9 179.49(16)
C2 C1 C10 C5 0.3(2)
C8 C9 C10 C1 -178.51(16)
C8 C9 C10 C5 0.7(2)
C4 C5 C10 C1 -2.2(2)
C6 C5 C10 C1 178.84(15)
C4 C5 C10 C9 178.62(14)
C6 C5 C10 C9 -0.4(2)
C4 C3 C11 O2 -164.59(16)
C2 C3 C11 O2 11.0(2)
C4 C3 C11 C12 14.3(2)
C2 C3 C11 C12 -170.08(14)
O2 C11 C12 C13 50.6(2)
C3 C11 C12 C13 -128.34(16)
O2 C11 C12 C17 -127.66(17)
C3 C11 C12 C17 53.4(2)
C17 C12 C13 C14 -1.3(2)
C11 C12 C13 C14 -179.61(15)
C12 C13 C14 C15 1.7(3)
C13 C14 C15 F1 -179.97(15)
C13 C14 C15 C16 -0.1(3)
F1 C15 C16 C17 178.01(15)
C14 C15 C16 C17 -1.9(3)
C15 C16 C17 C12 2.2(2)
C13 C12 C17 C16 -0.7(2)
C11 C12 C17 C16 177.53(15)
